data_7059534
loop_
_publ_author_name
'Salami, Fatemeh'
'Zhao, Yuming'

_publ_section_title
;
 Synthesis and characterization of bis(dithiafulvenyl)-substituted
 fluorenones and fluorenylidene-1,3-dithioles
;
_journal_issue 22
_journal_name_full 'New Journal of Chemistry'
_journal_page_first 9179
_journal_page_last 9189
_journal_paper_doi 10.1039/D0NJ01495H
_journal_volume 44
_journal_year 2020
_chemical_formula_moiety 'C37 H28 O S8'
_chemical_formula_sum 'C37 H28 O S8'
_chemical_formula_weight 745.07
_space_group_crystal_system triclinic
_space_group_IT_number 2
_space_group_name_Hall '-P 1'
_space_group_name_H-M_alt 'P -1'
_atom_sites_solution_hydrogens mixed
_atom_sites_solution_primary dual
_audit_creation_date 2020-01-13
_audit_creation_method
;
Olex2 1.2
(compiled 2018.05.29 svn.r3508 for OlexSys, GUI svn.r5506)
;
_audit_update_record
;
2020-02-17 deposited with the CCDC.	2020-04-28 downloaded from the CCDC.
;
_cell_angle_alpha 99.0250(10)
_cell_angle_beta 99.0750(10)
_cell_angle_gamma 97.7900(10)
_cell_formula_units_Z 6
_cell_length_a 12.8667(2)
_cell_length_b 19.3354(3)
_cell_length_c 20.7609(3)
_cell_measurement_reflns_used 28692
_cell_measurement_temperature 100(2)
_cell_measurement_theta_max 75.3110
_cell_measurement_theta_min 2.1820
_cell_volume 4968.67(13)
_computing_cell_refinement 'CrysAlisPro 1.171.40.68a (Rigaku OD, 2019)'
_computing_data_collection 'CrysAlisPro 1.171.40.68a (Rigaku OD, 2019)'
_computing_data_reduction 'CrysAlisPro 1.171.40.68a (Rigaku OD, 2019)'
_computing_molecular_graphics 'Olex2 (Dolomanov et al., 2009)'
_computing_publication_material 'Olex2 (Dolomanov et al., 2009)'
_computing_structure_refinement 'XL (Sheldrick, 2008)'
_computing_structure_solution 'ShelXT (Sheldrick, 2015)'
_diffrn_ambient_environment N~2~
_diffrn_ambient_temperature 100(2)
_diffrn_detector 'Hybrid Pixel Array Detector'
_diffrn_detector_area_resol_mean 10.0000
_diffrn_detector_type HyPix
_diffrn_measured_fraction_theta_full 0.999
_diffrn_measured_fraction_theta_max 0.975
_diffrn_measurement_details
;
List of Runs (angles in degrees, time in seconds):

  # Type    Start    End  Width  t~exp~   \w     \q     \k     \f   Frames
#--------------------------------------------------------------------------
  1  \w     24.00 120.00   0.50    8.00    --   47.82  79.00 -34.00  192
  2  \w     84.00 178.00   0.50   64.65    --  107.75  79.00 -34.00  188
  3  \w     95.00 178.00   0.50   64.65    --  107.75  30.00  30.00  166
  4  \w     95.00 178.00   0.50   64.65    --  107.75  45.00-120.00  166
  5  \w     95.00 178.00   0.50   64.65    --  107.75  45.00 -60.00  166
  6  \w     95.00 178.00   0.50   64.65    --  107.75  30.00  60.00  166
  7  \w     95.00 178.00   0.50   64.65    --  107.75  45.00 150.00  166
  8  \w     95.00 178.00   0.50   64.65    --  107.75  30.00 120.00  166
  9  \w     95.00 178.00   0.50   64.65    --  107.75  30.00  90.00  166
 10  \w     91.00 178.00   0.50   64.65    --  107.75  61.00 -90.00  174
 11  \w     95.00 178.00   0.50   64.65    --  107.75  30.00-150.00  166
 12  \w     35.00 132.00   0.50   64.65    --  107.75 -79.00-158.00  194
 13  \w     35.00 106.00   0.50   64.65    --  107.75 -94.00 -30.00  142
 14  \w     35.00  79.00   0.50   64.65    --  107.75 -61.00-150.00   88
 15  \w     35.00 106.00   0.50   64.65    --  107.75 -94.00-180.00  142
 16  \w     35.00  79.00   0.50   64.65    --  107.75 -61.00 -30.00   88
 17  \w     35.00 106.00   0.50   64.65    --  107.75 -94.00 -60.00  142
 18  \w     35.00 106.00   0.50   64.65    --  107.75 -94.00  90.00  142
 19  \w     35.00 106.00   0.50   64.65    --  107.75 -98.00 175.01  142
 20  \w     35.00 112.00   0.50   64.65    --  107.75-125.00 150.00  154
 21  \w     35.00 107.00   0.50   64.65    --  107.75-104.00  44.80  144
 22  \w     35.00 106.00   0.50   64.65    --  107.75 -94.00  60.00  142
 23  \w    -24.00  72.00   0.50    8.00    --   47.82 -79.00-158.00  192
 24  \w    -25.00  48.00   0.50    8.00    --   47.82 -37.00-150.00  146
 25  \w    -71.00  25.00   0.50    8.00    --  -47.82  79.00 -34.00  192
 26  \w    -16.00  28.00   0.50    8.00    --  -47.82  19.00  90.00   88
 27  \w    -43.00 -14.00   0.50   64.65    --  -86.25  45.00 150.00   58
 28  \w   -110.00 -13.00   0.50   64.65    --  -86.25  79.00 -34.00  194
 29  \w   -119.00 -33.00   0.50    8.00    --  -47.82 -57.00-150.00  172
 30  \w   -119.00 -24.00   0.50    8.00    --  -47.82 -79.00-158.00  190
 31  \w   -119.00 -73.00   0.50    8.00    --  -47.82-125.00 -60.00   92
 32  \w   -119.00 -25.00   0.50    8.00    --  -47.82 -77.00 -60.00  188
 33  \w   -119.00 -35.00   0.50    8.00    --  -47.82 -49.00  94.76  168
 34  \w   -119.00 -25.00   0.50    8.00    --  -47.82 -77.00   0.00  188
 35  \w   -119.00 -25.00   0.50    8.00    --  -47.82 -77.00 120.00  188
 36  \w   -119.00 -33.00   0.50    8.00    --  -47.82 -57.00  30.00  172
;
_diffrn_measurement_device 'four-circle diffractometer'
_diffrn_measurement_device_type 'XtaLAB Synergy, Dualflex, HyPix'
_diffrn_measurement_method '\w scans'
_diffrn_orient_matrix_type 'CrysAlisPro convention (1999,Acta A55,543-557)'
_diffrn_orient_matrix_UB_11 -0.0395654000
_diffrn_orient_matrix_UB_12 -0.0765677000
_diffrn_orient_matrix_UB_13 0.0077615000
_diffrn_orient_matrix_UB_21 0.0817421000
_diffrn_orient_matrix_UB_22 0.0103371000
_diffrn_orient_matrix_UB_23 0.0649057000
_diffrn_orient_matrix_UB_31 -0.0828405000
_diffrn_orient_matrix_UB_32 0.0268248000
_diffrn_orient_matrix_UB_33 0.0395945000
_diffrn_radiation_monochromator mirror
_diffrn_radiation_probe x-ray
_diffrn_radiation_type CuK\a
_diffrn_radiation_wavelength 1.54184
_diffrn_reflns_av_R_equivalents 0.0494
_diffrn_reflns_av_unetI/netI 0.0365
_diffrn_reflns_Laue_measured_fraction_full 0.999
_diffrn_reflns_Laue_measured_fraction_max 0.975
_diffrn_reflns_limit_h_max 15
_diffrn_reflns_limit_h_min -16
_diffrn_reflns_limit_k_max 24
_diffrn_reflns_limit_k_min -24
_diffrn_reflns_limit_l_max 26
_diffrn_reflns_limit_l_min -25
_diffrn_reflns_number 97458
_diffrn_reflns_point_group_measured_fraction_full 0.999
_diffrn_reflns_point_group_measured_fraction_max 0.975
_diffrn_reflns_theta_full 67.684
_diffrn_reflns_theta_max 77.425
_diffrn_reflns_theta_min 2.192
_diffrn_source 'micro-focus sealed X-ray tube'
_diffrn_source_type 'PhotonJet (Cu) X-ray Source'
_exptl_absorpt_coefficient_mu 5.242
_exptl_absorpt_correction_T_max 1.00000
_exptl_absorpt_correction_T_min 0.61119
_exptl_absorpt_correction_type multi-scan
_exptl_absorpt_process_details
;
CrysAlisPro 1.171.40.68a (Rigaku Oxford Diffraction, 2019)
Empirical absorption correction using spherical harmonics,
 implemented in SCALE3 ABSPACK scaling algorithm.
;
_exptl_crystal_colour red
_exptl_crystal_colour_primary red
_exptl_crystal_density_diffrn 1.494
_exptl_crystal_description needle
_exptl_crystal_F_000 2316
_exptl_crystal_size_max 0.2
_exptl_crystal_size_mid 0.07
_exptl_crystal_size_min 0.07
_refine_diff_density_max 1.103
_refine_diff_density_min -1.238
_refine_diff_density_rms 0.081
_refine_ls_extinction_method none
_refine_ls_goodness_of_fit_ref 1.047
_refine_ls_hydrogen_treatment constr
_refine_ls_matrix_type full
_refine_ls_number_parameters 1360
_refine_ls_number_reflns 20586
_refine_ls_number_restraints 26
_refine_ls_restrained_S_all 1.073
_refine_ls_R_factor_all 0.0956
_refine_ls_R_factor_gt 0.0743
_refine_ls_shift/su_max 0.001
_refine_ls_shift/su_mean 0.000
_refine_ls_structure_factor_coef Fsqd
_refine_ls_weighting_details 'w=1/[\s^2^(Fo^2^)+(0.0996P)^2^+7.3384P] where P=(Fo^2^+2Fc^2^)/3'
_refine_ls_weighting_scheme calc
_refine_ls_wR_factor_gt 0.1938
_refine_ls_wR_factor_ref 0.2122
_reflns_Friedel_coverage 0.000
_reflns_number_gt 15432
_reflns_number_total 20586
_reflns_threshold_expression 'I > 2\s(I)'
_cod_data_source_file d0nj01495h2.cif
_cod_data_source_block 2-7-me-2-d_3
_cod_depositor_comments
;Adding full bibliography for 7059533--7059535.cif.

 Adding full bibliography for 7059533--7059535.cif.
;
_cod_original_cell_volume 4968.66(13)
_cod_database_code 7059534
_shelx_shelxl_version_number 2018/3
_chemical_oxdiff_formula C37H28OS8
_shelx_space_group_comment
;
The symmetry employed for this shelxl refinement is uniquely defined
by the following loop, which should always be used as a source of
symmetry information in preference to the above space-group names.
They are only intended as comments.
;
_shelx_estimated_absorpt_t_max 0.710
_shelx_estimated_absorpt_t_min 0.420
_diffrn_oxdiff_digest_frames
;
0114fa9b19df8bab7c0c336653d2555dbd0002532dc
;
_reflns_odcompleteness_completeness 99.02
_reflns_odcompleteness_iscentric 1
_reflns_odcompleteness_theta 74.33
_olex2_refinement_description
;
1. Fixed Uiso
 At 1.2 times of:
  All C(H) groups
 At 1.5 times of:
  All C(H,H,H) groups, All C(H,H,H,H,H,H) groups
2. Restrained distances
 C36-S7A
 1.8 with sigma of 0.02
 C34-S7 \\sim C34-S7A
 with sigma of 0.02
 S8-C35 \\sim S8A-C35
 with sigma of 0.02
 S8-C37 \\sim S8A-C37
 with sigma of 0.02
 S11-C59 \\sim S11A-C59
 with sigma of 0.02
 S11-C61 \\sim S11A-C61
 with sigma of 0.02
 S14-C70 \\sim S14A-C70
 with sigma of 0.02
 S14-C72 \\sim S14A-C72
 with sigma of 0.02
 S16-C72 \\sim S16A-C72
 with sigma of 0.02
 S16-C74 \\sim S16A-C74
 with sigma of 0.02
 S19-C96 \\sim S19A-C96
 with sigma of 0.02
 S19-C98 \\sim S19A-C98
 with sigma of 0.02
 S9-C58 \\sim S9A-C58
 with sigma of 0.02
 S9-C59 \\sim S9A-C59
 with sigma of 0.02
3. Uiso/Uaniso restraints and constraints
Uanis(C36) \\sim Ueq: with sigma of 0.01 and sigma for terminal atoms of 0.02
Uanis(S4) \\sim Ueq: with sigma of 0.01 and sigma for terminal atoms of 0.02
Uanis(S7) = Uanis(S7A)
Uanis(S8) = Uanis(S8A)
Uanis(S11) = Uanis(S11A)
Uanis(S14) = Uanis(S14A)
Uanis(S16) = Uanis(S16A)
Uanis(S19) = Uanis(S19A)
Uanis(S20) = Uanis(S20A)
Uanis(C36) = Uanis(C36A)
Uanis(S9) = Uanis(S9A)
Uanis(S4A) = Uanis(C25)
Uanis(C25A) = Uanis(C25)
4. Others
 Sof(S15A)=Sof(C73A)=Sof(H73D)=Sof(H73E)=Sof(H73F)=1-FVAR(1)
 Sof(S15)=Sof(C73)=Sof(H73A)=Sof(H73B)=Sof(H73C)=FVAR(1)
 Sof(S12A)=Sof(C62A)=Sof(H62D)=Sof(H62E)=Sof(H62F)=1-FVAR(2)
 Sof(S12)=Sof(C62)=Sof(H62A)=Sof(H62B)=Sof(H62C)=FVAR(2)
 Sof(C1A)=Sof(H11A)=Sof(H11B)=Sof(H11C)=1-FVAR(3)
 Sof(C110)=Sof(H11D)=Sof(H11E)=Sof(H11F)=FVAR(3)
 Sof(S16A)=Sof(H74D)=Sof(H74E)=Sof(H74F)=1-FVAR(4)
 Sof(S16)=Sof(H74A)=Sof(H74B)=Sof(H74C)=FVAR(4)
 Sof(S8A)=Sof(H37D)=Sof(H37E)=Sof(H37F)=1-FVAR(5)
 Sof(S8)=Sof(H37A)=Sof(H37B)=Sof(H37C)=FVAR(5)
 Sof(S7A)=Sof(C36)=Sof(H36A)=Sof(H36B)=Sof(H36C)=1-FVAR(6)
 Sof(S7)=Sof(C36A)=Sof(H36D)=Sof(H36E)=Sof(H36F)=FVAR(6)
 Sof(S19A)=Sof(H98D)=Sof(H98E)=Sof(H98F)=1-FVAR(7)
 Sof(S19)=Sof(H98A)=Sof(H98B)=Sof(H98C)=FVAR(7)
 Sof(S20A)=Sof(C99A)=Sof(H99D)=Sof(H99E)=Sof(H99F)=1-FVAR(8)
 Sof(S20)=Sof(C99)=Sof(H99A)=Sof(H99B)=Sof(H99C)=FVAR(8)
 Sof(S14A)=1-FVAR(9)
 Sof(S14)=FVAR(9)
 Sof(S11A)=Sof(H61D)=Sof(H61E)=Sof(H61F)=1-FVAR(10)
 Sof(S11)=Sof(H61A)=Sof(H61B)=Sof(H61C)=FVAR(10)
 Sof(S4A)=Sof(C25A)=Sof(H25D)=Sof(H25E)=Sof(H25F)=1-FVAR(11)
 Sof(S4)=Sof(C25)=Sof(H25A)=Sof(H25B)=Sof(H25C)=FVAR(11)
 Sof(S9A)=1-FVAR(12)
 Sof(S9)=FVAR(12)
5.a Riding coordinates:
 C98(H98D,H98E,H98F)
5.b Aromatic/amide H refined with riding coordinates:
 C3(H3), C5(H5), C6(H6), C9(H9), C10(H10), C12(H12), C15(H15), C16(H16),
 C18(H18), C19(H19), C20(H20), C27(H27), C28(H28), C30(H30), C31(H31), C32(H32),
  C40(H40), C42(H42), C43(H43), C46(H46), C47(H47), C49(H49), C52(H52),
 C53(H53), C55(H55), C56(H56), C57(H57), C64(H64), C65(H65), C67(H67), C68(H68),
  C69(H69), C77(H77), C79(H79), C80(H80), C83(H83), C84(H84), C86(H86),
 C89(H89), C90(H90), C92(H92), C93(H93), C94(H94), C101(H101), C102(H102),
 C104(H104), C105(H105), C106(H106)
5.c Idealised Me refined as rotating group:
 C24(H24A,H24B,H24C), C25(H25A,H25B,H25C), C25A(H25D,H25E,H25F), C36(H36A,H36B,
 H36C), C36A(H36D,H36E,H36F), C37(H37A,H37B,H37C), C37(H37D,H37E,H37F),
 C61(H61A,H61B,H61C), C61(H61D,H61E,H61F), C62(H62A,H62B,H62C), C62A(H62D,H62E,
 H62F), C73(H73A,H73B,H73C), C73A(H73D,H73E,H73F), C74(H74A,H74B,H74C),
 C74(H74D,H74E,H74F), C98(H98A,H98B,H98C), C99(H99A,H99B,H99C), C99A(H99D,H99E,
 H99F), C110(H11D,H11E,H11F), C1A(H11A,H11B,H11C), C111(H11G,H11H,H11I)
;
_olex2_submission_special_instructions 'No special instructions were received'
_oxdiff_exptl_absorpt_empirical_details
;
Empirical correction (ABSPACK) includes:
- Absorption correction using spherical harmonics
- Frame scaling
;
_oxdiff_exptl_absorpt_empirical_full_max 1.462
_oxdiff_exptl_absorpt_empirical_full_min 0.757

loop_
_space_group_symop_operation_xyz
'x, y, z'
'-x, -y, -z'

loop_
_atom_site_label
_atom_site_type_symbol
_atom_site_fract_x
_atom_site_fract_y
_atom_site_fract_z
_atom_site_U_iso_or_equiv
_atom_site_adp_type
_atom_site_occupancy
_atom_site_site_symmetry_order
_atom_site_calc_flag
_atom_site_refinement_flags_posn
_atom_site_refinement_flags_adp
_atom_site_refinement_flags_occupancy
_atom_site_disorder_assembly
_atom_site_disorder_group
S1 S 0.47128(10) 0.82094(6) -0.36971(5) 0.0578(3) Uani 1 1 d . . . . .
S2 S 0.68982(9) 0.83885(5) -0.29566(6) 0.0576(3) Uani 1 1 d . . . . .
S3 S 0.52243(13) 0.92597(7) -0.45608(7) 0.0786(4) Uani 1 1 d . . . . .
S4 S 0.7659(3) 0.93796(17) -0.3868(2) 0.0800(9) Uani 0.649(7) 1 d . U P A 1
S4A S 0.7857(4) 0.9548(4) -0.3541(5) 0.0746(13) Uani 0.351(7) 1 d . . P A 2
S5 S 0.93035(9) 0.26194(6) 0.46251(7) 0.0677(3) Uani 1 1 d . . . . .
S6 S 0.74582(10) 0.22471(6) 0.52456(6) 0.0637(3) Uani 1 1 d . . . . .
S7 S 1.0160(5) 0.1247(4) 0.4694(4) 0.0929(8) Uani 0.288(3) 1 d D . P B 1
S7A S 1.05534(17) 0.16259(14) 0.52924(15) 0.0929(8) Uani 0.712(3) 1 d D . P B 2
S8 S 0.8406(2) 0.11252(16) 0.5883(2) 0.0810(9) Uani 0.684(5) 1 d D . P C 1
S8A S 0.8196(6) 0.0879(3) 0.5539(4) 0.0810(9) Uani 0.316(5) 1 d D . P C 2
O1 O 0.5225(2) 0.51809(14) 0.08214(13) 0.0469(6) Uani 1 1 d . . . . .
C1 C 0.6152(3) 0.5471(2) 0.09553(18) 0.0431(8) Uani 1 1 d . . . . .
C2 C 0.6696(3) 0.59817(19) 0.05957(18) 0.0416(8) Uani 1 1 d . . . . .
C3 C 0.6291(3) 0.62183(19) 0.00362(18) 0.0428(8) Uani 1 1 d . . . . .
H3 H 0.556127 0.607202 -0.016389 0.051 Uiso 1 1 calc R . . . .
C4 C 0.6960(3) 0.66792(19) -0.02420(18) 0.0428(8) Uani 1 1 d . . . . .
C5 C 0.8028(3) 0.6883(2) 0.0076(2) 0.0471(8) Uani 1 1 d . . . . .
H5 H 0.848617 0.720120 -0.010076 0.057 Uiso 1 1 calc R . . . .
C6 C 0.8443(3) 0.6636(2) 0.06447(19) 0.0458(8) Uani 1 1 d . . . . .
H6 H 0.917106 0.678301 0.084918 0.055 Uiso 1 1 calc R . . . .
C7 C 0.7780(3) 0.61738(19) 0.09044(18) 0.0415(7) Uani 1 1 d . . . . .
C8 C 0.7965(3) 0.57921(19) 0.14654(18) 0.0408(7) Uani 1 1 d . . . . .
C9 C 0.8869(3) 0.5752(2) 0.19063(19) 0.0454(8) Uani 1 1 d . . . . .
H9 H 0.953695 0.602226 0.189153 0.055 Uiso 1 1 calc R . . . .
C10 C 0.8791(3) 0.5315(2) 0.23688(19) 0.0457(8) Uani 1 1 d . . . . .
H10 H 0.941669 0.529330 0.267116 0.055 Uiso 1 1 calc R . . . .
C11 C 0.7829(3) 0.49028(19) 0.24118(18) 0.0412(7) Uani 1 1 d . . . . .
C12 C 0.6914(3) 0.49412(19) 0.19564(18) 0.0417(7) Uani 1 1 d . . . . .
H12 H 0.624609 0.466891 0.196580 0.050 Uiso 1 1 calc R . . . .
C13 C 0.6998(3) 0.53754(19) 0.14992(18) 0.0412(7) Uani 1 1 d . . . . .
C14 C 0.6526(3) 0.69300(19) -0.08518(19) 0.0446(8) Uani 1 1 d . . . . .
C15 C 0.5437(3) 0.6939(2) -0.1024(2) 0.0539(9) Uani 1 1 d . . . . .
H15 H 0.497225 0.678554 -0.074308 0.065 Uiso 1 1 calc R . . . .
C16 C 0.5019(3) 0.7164(2) -0.1589(2) 0.0548(10) Uani 1 1 d . . . . .
H16 H 0.427165 0.715755 -0.169135 0.066 Uiso 1 1 calc R . . . .
C17 C 0.5665(3) 0.7403(2) -0.20190(19) 0.0465(8) Uani 1 1 d . . . . .
C18 C 0.6754(3) 0.7386(2) -0.1856(2) 0.0491(9) Uani 1 1 d . . . . .
H18 H 0.721577 0.753678 -0.213952 0.059 Uiso 1 1 calc R . . . .
C19 C 0.7172(3) 0.7155(2) -0.1287(2) 0.0481(8) Uani 1 1 d . . . . .
H19 H 0.791669 0.714820 -0.118981 0.058 Uiso 1 1 calc R . . . .
C20 C 0.5142(3) 0.7643(2) -0.2597(2) 0.0502(9) Uani 1 1 d . . . . .
H20 H 0.438831 0.750840 -0.269736 0.060 Uiso 1 1 calc R . . . .
C21 C 0.5551(3) 0.8024(2) -0.3009(2) 0.0511(9) Uani 1 1 d . . . . .
C22 C 0.5646(4) 0.8839(2) -0.3899(2) 0.0635(12) Uani 1 1 d . . . . .
C23 C 0.6639(4) 0.8915(2) -0.3573(3) 0.0675(13) Uani 1 1 d . . . . .
C24 C 0.4130(6) 0.9622(3) -0.4285(3) 0.0907(19) Uani 1 1 d . . . . .
H24A H 0.382898 0.989538 -0.460599 0.136 Uiso 1 1 calc GR . . . .
H24B H 0.438162 0.993341 -0.385181 0.136 Uiso 1 1 calc GR . . . .
H24C H 0.358124 0.923507 -0.424440 0.136 Uiso 1 1 calc GR . . . .
C25 C 0.8571(6) 0.9705(5) -0.3129(5) 0.0746(13) Uani 0.649(7) 1 d . . P A 1
H25A H 0.921771 0.996803 -0.322501 0.112 Uiso 0.649(7) 1 calc GR . P A 1
H25B H 0.875479 0.930726 -0.291832 0.112 Uiso 0.649(7) 1 calc GR . P A 1
H25C H 0.825175 1.002164 -0.282921 0.112 Uiso 0.649(7) 1 calc GR . P A 1
C25A C 0.8277(12) 1.0001(9) -0.2758(9) 0.0746(13) Uani 0.351(7) 1 d . . P A 2
H25D H 0.875719 1.043830 -0.276205 0.112 Uiso 0.351(7) 1 calc GR . P A 2
H25E H 0.865773 0.970690 -0.248957 0.112 Uiso 0.351(7) 1 calc GR . P A 2
H25F H 0.766032 1.011934 -0.256624 0.112 Uiso 0.351(7) 1 calc GR . P A 2
C26 C 0.7760(3) 0.44435(19) 0.29131(19) 0.0431(8) Uani 1 1 d . . . . .
C27 C 0.8654(3) 0.4223(2) 0.3247(2) 0.0463(8) Uani 1 1 d . . . . .
H27 H 0.933427 0.436730 0.314302 0.056 Uiso 1 1 calc R . . . .
C28 C 0.8576(3) 0.3800(2) 0.3726(2) 0.0492(9) Uani 1 1 d . . . . .
H28 H 0.919945 0.365417 0.393555 0.059 Uiso 1 1 calc R . . . .
C29 C 0.7592(3) 0.35853(19) 0.39036(19) 0.0459(8) Uani 1 1 d . . . . .
C30 C 0.6701(3) 0.3812(2) 0.3567(2) 0.0469(8) Uani 1 1 d . . . . .
H30 H 0.602154 0.367753 0.367551 0.056 Uiso 1 1 calc R . . . .
C31 C 0.6776(3) 0.4219(2) 0.30874(19) 0.0448(8) Uani 1 1 d . . . . .
H31 H 0.614871 0.435283 0.286853 0.054 Uiso 1 1 calc R . . . .
C32 C 0.7391(3) 0.3154(2) 0.4395(2) 0.0506(9) Uani 1 1 d . . . . .
H32 H 0.671404 0.315793 0.452185 0.061 Uiso 1 1 calc R . . . .
C33 C 0.8007(3) 0.2748(2) 0.4702(2) 0.0521(9) Uani 1 1 d . . . . .
C34 C 0.9343(5) 0.1939(3) 0.5094(4) 0.101(2) Uani 1 1 d D . . . .
C35 C 0.8490(4) 0.1770(3) 0.5373(3) 0.0811(17) Uani 1 1 d D . . . .
C36 C 1.0215(11) 0.0877(7) 0.4721(7) 0.154(5) Uani 0.712(3) 1 d D U P B 2
H36A H 0.999342 0.099538 0.428374 0.231 Uiso 0.712(3) 1 calc GR . P B 2
H36B H 0.962340 0.057023 0.483283 0.231 Uiso 0.712(3) 1 calc GR . P B 2
H36C H 1.082917 0.062883 0.471466 0.231 Uiso 0.712(3) 1 calc GR . P B 2
C36A C 1.095(3) 0.139(2) 0.5505(18) 0.154(5) Uani 0.288(3) 1 d . . P B 1
H36D H 1.147895 0.106895 0.551229 0.231 Uiso 0.288(3) 1 calc GR . P B 1
H36E H 1.049378 0.130276 0.582671 0.231 Uiso 0.288(3) 1 calc GR . P B 1
H36F H 1.132583 0.188419 0.562098 0.231 Uiso 0.288(3) 1 calc GR . P B 1
C37 C 0.7228(5) 0.1214(3) 0.6182(4) 0.097(2) Uani 1 1 d D . . . .
H37A H 0.666945 0.125686 0.581790 0.145 Uiso 0.684(5) 1 calc GR . P C 1
H37B H 0.735054 0.163899 0.652773 0.145 Uiso 0.684(5) 1 calc GR . P C 1
H37C H 0.700363 0.079454 0.636864 0.145 Uiso 0.684(5) 1 calc GR . P C 1
H37D H 0.759049 0.165666 0.647536 0.145 Uiso 0.316(5) 1 calc GR . P C 2
H37E H 0.707320 0.084955 0.644860 0.145 Uiso 0.316(5) 1 calc GR . P C 2
H37F H 0.655977 0.129438 0.592881 0.145 Uiso 0.316(5) 1 calc GR . P C 2
S9 S 0.39401(12) 0.81837(8) -0.03607(7) 0.0646(4) Uani 0.930(3) 1 d D . P D 1
S9A S 0.4161(14) 0.8581(11) -0.0056(9) 0.0646(4) Uani 0.070(3) 1 d D . P D 2
S10 S 0.61514(12) 0.84972(7) 0.03880(6) 0.0749(4) Uani 1 1 d . . . . .
S11 S 0.4399(2) 0.90728(10) -0.13771(8) 0.1129(9) Uani 0.916(3) 1 d D . P D 1
S11A S 0.4732(14) 0.9578(9) -0.0949(9) 0.1129(9) Uani 0.084(3) 1 d D . P D 2
S12 S 0.6690(3) 0.96379(16) -0.04000(12) 0.0524(10) Uani 0.469(7) 1 d . . P E 1
S12A S 0.7137(4) 0.9345(2) -0.0547(2) 0.0929(14) Uani 0.531(7) 1 d . . P E 2
S13 S 0.95355(9) 0.23525(7) 0.75854(6) 0.0621(3) Uani 1 1 d . . . . .
S14 S 0.8037(2) 0.22881(16) 0.85060(13) 0.0638(6) Uani 0.676(5) 1 d D . P F 1
S14A S 0.7799(5) 0.1953(3) 0.8312(3) 0.0638(6) Uani 0.324(5) 1 d D . P F 2
S15 S 1.04847(15) 0.11323(10) 0.78509(10) 0.0645(6) Uani 0.653(4) 1 d . . P G 1
S15A S 1.1053(3) 0.1581(2) 0.8485(2) 0.0567(11) Uani 0.347(4) 1 d . . P G 2
S16 S 0.87301(19) 0.09430(12) 0.88677(14) 0.0717(6) Uani 0.621(3) 1 d D . P F 1
S16A S 0.9057(3) 0.1228(2) 0.9287(2) 0.0717(6) Uani 0.379(3) 1 d D . P F 2
O2 O 0.51821(18) 0.51135(13) 0.41350(12) 0.0410(5) Uani 1 1 d . . . . .
C38 C 0.6110(3) 0.53835(18) 0.42056(17) 0.0376(7) Uani 1 1 d . . . . .
C39 C 0.6598(3) 0.58773(17) 0.38091(17) 0.0361(7) Uani 1 1 d . . . . .
C40 C 0.6108(3) 0.61323(18) 0.32790(17) 0.0380(7) Uani 1 1 d . . . . .
H40 H 0.535967 0.600353 0.312921 0.046 Uiso 1 1 calc R . . . .
C41 C 0.6716(3) 0.65850(17) 0.29571(17) 0.0382(7) Uani 1 1 d . . . . .
C42 C 0.7813(3) 0.67667(19) 0.32131(19) 0.0435(8) Uani 1 1 d . . . . .
H42 H 0.823770 0.707987 0.301136 0.052 Uiso 1 1 calc R . . . .
C43 C 0.8304(3) 0.65074(19) 0.37494(19) 0.0440(8) Uani 1 1 d . . . . .
H43 H 0.904905 0.664387 0.391036 0.053 Uiso 1 1 calc R . . . .
C44 C 0.7696(3) 0.60472(18) 0.40476(18) 0.0380(7) Uani 1 1 d . . . . .
C45 C 0.7964(3) 0.56658(18) 0.45980(17) 0.0385(7) Uani 1 1 d . . . . .
C46 C 0.8923(3) 0.5607(2) 0.49848(19) 0.0453(8) Uani 1 1 d . . . . .
H46 H 0.957824 0.585713 0.492329 0.054 Uiso 1 1 calc R . . . .
C47 C 0.8910(3) 0.5178(2) 0.54629(19) 0.0459(8) Uani 1 1 d . . . . .
H47 H 0.956852 0.513613 0.572224 0.055 Uiso 1 1 calc R . . . .
C48 C 0.7966(3) 0.48065(19) 0.55769(18) 0.0406(7) Uani 1 1 d . . . . .
C49 C 0.7005(3) 0.48682(18) 0.51866(17) 0.0385(7) Uani 1 1 d . . . . .
H49 H 0.634874 0.462777 0.525520 0.046 Uiso 1 1 calc R . . . .
C50 C 0.7016(3) 0.52786(18) 0.47028(17) 0.0375(7) Uani 1 1 d . . . . .
C51 C 0.6196(3) 0.68446(18) 0.23750(18) 0.0401(7) Uani 1 1 d . . . . .
C52 C 0.5199(3) 0.65011(19) 0.20142(18) 0.0425(8) Uani 1 1 d . . . . .
H52 H 0.486465 0.608581 0.213860 0.051 Uiso 1 1 calc R . . . .
C53 C 0.4688(3) 0.6749(2) 0.14839(18) 0.0442(8) Uani 1 1 d . . . . .
H53 H 0.400387 0.650559 0.126012 0.053 Uiso 1 1 calc R . . . .
C54 C 0.5144(3) 0.73461(19) 0.12640(18) 0.0447(8) Uani 1 1 d . . . . .
C55 C 0.6148(3) 0.7684(2) 0.1619(2) 0.0493(9) Uani 1 1 d . . . . .
H55 H 0.648889 0.809159 0.148667 0.059 Uiso 1 1 calc R . . . .
C56 C 0.6656(3) 0.74433(19) 0.21555(19) 0.0457(8) Uani 1 1 d . . . . .
H56 H 0.733728 0.768984 0.238220 0.055 Uiso 1 1 calc R . . . .
C57 C 0.4541(4) 0.7564(2) 0.0696(2) 0.0513(9) Uani 1 1 d . . . . .
H57 H 0.381386 0.734621 0.057529 0.062 Uiso 1 1 calc R . . . .
C58 C 0.4860(4) 0.8026(2) 0.0318(2) 0.0592(11) Uani 1 1 d D . . . .
C59 C 0.4847(6) 0.8767(3) -0.0638(3) 0.092(2) Uani 1 1 d D . . . .
C60 C 0.5838(7) 0.8924(3) -0.0297(3) 0.106(3) Uani 1 1 d . . . . .
C61 C 0.3262(9) 0.9443(4) -0.1180(4) 0.145(4) Uani 1 1 d D . . . .
H61A H 0.290450 0.960338 -0.156913 0.217 Uiso 0.916(3) 1 calc GR . P D 1
H61B H 0.349338 0.984757 -0.081221 0.217 Uiso 0.916(3) 1 calc GR . P D 1
H61C H 0.276614 0.908182 -0.105038 0.217 Uiso 0.916(3) 1 calc GR . P D 1
H61D H 0.305932 0.970030 -0.153885 0.217 Uiso 0.084(3) 1 calc GR . P D 2
H61E H 0.296046 0.962225 -0.079388 0.217 Uiso 0.084(3) 1 calc GR . P D 2
H61F H 0.298750 0.893565 -0.132931 0.217 Uiso 0.084(3) 1 calc GR . P D 2
C62 C 0.7092(9) 0.9165(6) -0.1114(6) 0.074(3) Uani 0.469(7) 1 d . . P E 1
H62A H 0.646460 0.898681 -0.146501 0.111 Uiso 0.469(7) 1 calc GR . P E 1
H62B H 0.742139 0.876514 -0.099093 0.111 Uiso 0.469(7) 1 calc GR . P E 1
H62C H 0.760702 0.948606 -0.127532 0.111 Uiso 0.469(7) 1 calc GR . P E 1
C62A C 0.8204(10) 0.8958(7) -0.0280(6) 0.099(4) Uani 0.531(7) 1 d . . P E 2
H62D H 0.815729 0.849645 -0.056567 0.148 Uiso 0.531(7) 1 calc GR . P E 2
H62E H 0.820197 0.889217 0.017785 0.148 Uiso 0.531(7) 1 calc GR . P E 2
H62F H 0.886623 0.926502 -0.030035 0.148 Uiso 0.531(7) 1 calc GR . P E 2
C63 C 0.7965(3) 0.4362(2) 0.60982(17) 0.0410(7) Uani 1 1 d . . . . .
C64 C 0.8804(3) 0.4003(2) 0.6275(2) 0.0493(9) Uani 1 1 d . . . . .
H64 H 0.939865 0.404492 0.605605 0.059 Uiso 1 1 calc R . . . .
C65 C 0.8795(3) 0.3587(3) 0.6762(2) 0.0542(10) Uani 1 1 d . . . . .
H65 H 0.937614 0.334412 0.686770 0.065 Uiso 1 1 calc R . . . .
C66 C 0.7934(3) 0.3522(3) 0.7097(2) 0.0532(10) Uani 1 1 d . . . . .
C67 C 0.7093(3) 0.3887(2) 0.69166(19) 0.0490(9) Uani 1 1 d . . . . .
H67 H 0.650027 0.385266 0.713766 0.059 Uiso 1 1 calc R . . . .
C68 C 0.7103(3) 0.4292(2) 0.64301(18) 0.0448(8) Uani 1 1 d . . . . .
H68 H 0.651647 0.452690 0.631727 0.054 Uiso 1 1 calc R . . . .
C69 C 0.7824(4) 0.3108(3) 0.7611(2) 0.0671(13) Uani 1 1 d . . . . .
H69 H 0.724775 0.318696 0.783335 0.080 Uiso 1 1 calc R . . . .
C70 C 0.8395(4) 0.2632(3) 0.7831(2) 0.0648(12) Uani 1 1 d D . . . .
C71 C 0.9627(5) 0.1728(3) 0.8089(4) 0.092(2) Uani 1 1 d . . . . .
C72 C 0.8908(4) 0.1653(3) 0.8487(3) 0.0731(14) Uani 1 1 d D . . . .
C73 C 1.1406(8) 0.1375(6) 0.8619(5) 0.075(2) Uani 0.653(4) 1 d . . P G 1
H73A H 1.197835 0.108892 0.860956 0.113 Uiso 0.653(4) 1 calc GR . P G 1
H73B H 1.103434 0.129118 0.898327 0.113 Uiso 0.653(4) 1 calc GR . P G 1
H73C H 1.171217 0.187930 0.868463 0.113 Uiso 0.653(4) 1 calc GR . P G 1
C73A C 1.0826(14) 0.0642(8) 0.8367(8) 0.077(4) Uani 0.347(4) 1 d . . P G 2
H73D H 1.040982 0.044698 0.792240 0.115 Uiso 0.347(4) 1 calc GR . P G 2
H73E H 1.043098 0.048835 0.870041 0.115 Uiso 0.347(4) 1 calc GR . P G 2
H73F H 1.151175 0.047008 0.841253 0.115 Uiso 0.347(4) 1 calc GR . P G 2
C74 C 0.7849(5) 0.1302(4) 0.9477(4) 0.105(2) Uani 1 1 d D . . . .
H74A H 0.710931 0.124090 0.924326 0.157 Uiso 0.621(3) 1 calc GR . P F 1
H74B H 0.811181 0.180687 0.965145 0.157 Uiso 0.621(3) 1 calc GR . P F 1
H74C H 0.787900 0.103873 0.984478 0.157 Uiso 0.621(3) 1 calc GR . P F 1
H74D H 0.733830 0.129424 0.907126 0.157 Uiso 0.379(3) 1 calc GR . P F 2
H74E H 0.789380 0.174976 0.978362 0.157 Uiso 0.379(3) 1 calc GR . P F 2
H74F H 0.760953 0.090386 0.968735 0.157 Uiso 0.379(3) 1 calc GR . P F 2
S17 S 0.45741(15) 0.82555(8) 0.29148(7) 0.0851(5) Uani 1 1 d . . . . .
S18 S 0.67385(14) 0.85872(6) 0.37115(8) 0.0809(4) Uani 1 1 d . . . . .
S19 S 0.4976(2) 0.92719(9) 0.19973(8) 0.1020(8) Uani 0.899(4) 1 d D . P H 1
S19A S 0.5553(15) 0.9607(8) 0.2270(8) 0.1020(8) Uani 0.101(4) 1 d D . P H 2
S20 S 0.7331(3) 0.96355(11) 0.28159(14) 0.0757(7) Uani 0.683(4) 1 d . . P H 1
S20A S 0.7859(7) 0.9748(3) 0.3107(4) 0.0757(7) Uani 0.317(4) 1 d . . P H 2
S21 S 0.95363(9) 0.25024(6) 1.11017(7) 0.0637(3) Uani 1 1 d . . . . .
S22 S 0.81622(10) 0.26320(6) 1.20979(6) 0.0617(3) Uani 1 1 d . . . . .
S23 S 1.04820(12) 0.13096(9) 1.16160(11) 0.0971(5) Uani 1 1 d . . . . .
S24 S 0.89589(13) 0.14698(8) 1.27541(9) 0.0871(4) Uani 1 1 d . . . . .
O3 O 0.5515(2) 0.53674(16) 0.75522(14) 0.0533(7) Uani 1 1 d . . . . .
C75 C 0.6466(3) 0.5558(2) 0.75862(18) 0.0444(8) Uani 1 1 d . . . . .
C76 C 0.6994(3) 0.5975(2) 0.71438(18) 0.0423(8) Uani 1 1 d . . . . .
C77 C 0.6533(3) 0.62400(19) 0.66156(18) 0.0418(7) Uani 1 1 d . . . . .
H77 H 0.577844 0.616525 0.648954 0.050 Uiso 1 1 calc R . . . .
C78 C 0.7175(3) 0.66239(19) 0.62581(19) 0.0432(8) Uani 1 1 d . . . . .
C79 C 0.8290(3) 0.6727(2) 0.6484(2) 0.0488(9) Uani 1 1 d . . . . .
H79 H 0.874226 0.699371 0.625870 0.059 Uiso 1 1 calc R . . . .
C80 C 0.8754(3) 0.6456(2) 0.7020(2) 0.0490(9) Uani 1 1 d . . . . .
H80 H 0.950665 0.653977 0.715882 0.059 Uiso 1 1 calc R . . . .
C81 C 0.8104(3) 0.6060(2) 0.73519(19) 0.0440(8) Uani 1 1 d . . . . .
C82 C 0.8327(3) 0.5681(2) 0.79094(19) 0.0449(8) Uani 1 1 d . . . . .
C83 C 0.9263(3) 0.5555(2) 0.8273(2) 0.0521(9) Uani 1 1 d . . . . .
H83 H 0.993773 0.574437 0.818807 0.062 Uiso 1 1 calc R . . . .
C84 C 0.9195(3) 0.5146(2) 0.8765(2) 0.0542(10) Uani 1 1 d . . . . .
H84 H 0.983707 0.505427 0.900569 0.065 Uiso 1 1 calc R . . . .
C85 C 0.8222(3) 0.4864(2) 0.89207(19) 0.0469(8) Uani 1 1 d . . . . .
C86 C 0.7284(3) 0.5007(2) 0.85581(18) 0.0450(8) Uani 1 1 d . . . . .
H86 H 0.660874 0.484028 0.865735 0.054 Uiso 1 1 calc R . . . .
C87 C 0.7350(3) 0.5392(2) 0.80581(18) 0.0439(8) Uani 1 1 d . . . . .
C88 C 0.6686(3) 0.68968(19) 0.56805(19) 0.0429(8) Uani 1 1 d . . . . .
C89 C 0.5671(3) 0.65916(19) 0.53304(18) 0.0430(8) Uani 1 1 d . . . . .
H89 H 0.530192 0.619274 0.546170 0.052 Uiso 1 1 calc R . . . .
C90 C 0.5186(3) 0.6851(2) 0.47978(19) 0.0467(8) Uani 1 1 d . . . . .
H90 H 0.448615 0.663217 0.458116 0.056 Uiso 1 1 calc R . . . .
C91 C 0.5688(3) 0.7425(2) 0.4567(2) 0.0505(9) Uani 1 1 d . . . . .
C92 C 0.6713(4) 0.7726(2) 0.4917(2) 0.0598(11) Uani 1 1 d . . . . .
H92 H 0.708805 0.811928 0.478047 0.072 Uiso 1 1 calc R . . . .
C93 C 0.7195(3) 0.7475(2) 0.5451(2) 0.0561(10) Uani 1 1 d . . . . .
H93 H 0.789177 0.769713 0.567052 0.067 Uiso 1 1 calc R . . . .
C94 C 0.5116(4) 0.7648(2) 0.3994(2) 0.0570(10) Uani 1 1 d . . . . .
H94 H 0.438817 0.743268 0.386370 0.068 Uiso 1 1 calc R . . . .
C95 C 0.5451(5) 0.8111(2) 0.3617(2) 0.0685(13) Uani 1 1 d . . . . .
C96 C 0.5432(8) 0.8900(3) 0.2695(3) 0.094(2) Uani 1 1 d D . . . .
C97 C 0.6416(7) 0.9058(3) 0.3044(3) 0.095(2) Uani 1 1 d . . . . .
C98 C 0.4131(8) 0.9828(4) 0.2339(4) 0.124(3) Uani 1 1 d D . . . .
H98A H 0.382451 1.008254 0.200191 0.185 Uiso 0.899(4) 1 calc GR . P H 1
H98B H 0.454774 1.017074 0.272072 0.185 Uiso 0.899(4) 1 calc GR . P H 1
H98C H 0.355625 0.953702 0.248126 0.185 Uiso 0.899(4) 1 calc GR . P H 1
H98D H 0.420081 1.023374 0.269958 0.185 Uiso 0.101(4) 1 d R . P H 2
H98E H 0.368581 0.941764 0.243408 0.185 Uiso 0.101(4) 1 d R . P H 2
H98F H 0.379941 0.994843 0.192148 0.185 Uiso 0.101(4) 1 d R . P H 2
C99 C 0.8322(8) 0.9817(5) 0.3532(5) 0.092(3) Uani 0.683(4) 1 d . . P H 1
H99A H 0.894833 1.012103 0.345560 0.138 Uiso 0.683(4) 1 calc GR . P H 1
H99B H 0.852503 0.937105 0.363623 0.138 Uiso 0.683(4) 1 calc GR . P H 1
H99C H 0.804752 1.006056 0.390392 0.138 Uiso 0.683(4) 1 calc GR . P H 1
C99A C 0.8977(14) 0.9317(9) 0.3316(9) 0.076(4) Uani 0.317(4) 1 d . . P H 2
H99D H 0.896027 0.891078 0.296407 0.113 Uiso 0.317(4) 1 calc GR . P H 2
H99E H 0.894406 0.915094 0.373553 0.113 Uiso 0.317(4) 1 calc GR . P H 2
H99F H 0.963845 0.965239 0.336160 0.113 Uiso 0.317(4) 1 calc GR . P H 2
C100 C 0.8172(3) 0.4452(2) 0.94594(19) 0.0485(9) Uani 1 1 d . . . . .
C101 C 0.8947(3) 0.4046(2) 0.9650(2) 0.0543(10) Uani 1 1 d . . . . .
H101 H 0.952470 0.402244 0.941751 0.065 Uiso 1 1 calc R . . . .
C102 C 0.8898(3) 0.3675(2) 1.0167(2) 0.0548(10) Uani 1 1 d . . . . .
H102 H 0.944705 0.341129 1.028635 0.066 Uiso 1 1 calc R . . . .
C103 C 0.8055(3) 0.3684(2) 1.0518(2) 0.0498(9) Uani 1 1 d . . . . .
C104 C 0.7260(3) 0.4071(2) 1.03081(19) 0.0475(8) Uani 1 1 d . . . . .
H104 H 0.666659 0.407831 1.052813 0.057 Uiso 1 1 calc R . . . .
C105 C 0.7305(3) 0.4440(2) 0.97988(19) 0.0486(9) Uani 1 1 d . . . . .
H105 H 0.674400 0.469096 0.967220 0.058 Uiso 1 1 calc R . . . .
C106 C 0.7949(3) 0.3356(2) 1.1091(2) 0.0512(9) Uani 1 1 d . . . . .
H106 H 0.739793 0.349355 1.131389 0.061 Uiso 1 1 calc R . . . .
C107 C 0.8487(3) 0.2894(2) 1.1365(2) 0.0540(10) Uani 1 1 d . . . . .
C108 C 0.9577(4) 0.1907(3) 1.1665(3) 0.0705(13) Uani 1 1 d . . . . .
C109 C 0.8944(4) 0.1972(3) 1.2121(3) 0.0674(12) Uani 1 1 d . . . . .
C110 C 0.9962(11) 0.0795(7) 1.0679(7) 0.068(5) Uani 0.399(15) 1 d . . P I 1
H11D H 0.925496 0.051388 1.064354 0.102 Uiso 0.399(15) 1 calc GR . P I 1
H11E H 1.046074 0.047900 1.055422 0.102 Uiso 0.399(15) 1 calc GR . P I 1
H11F H 0.991612 0.113983 1.038064 0.102 Uiso 0.399(15) 1 calc GR . P I 1
C1A C 0.9610(10) 0.0616(8) 1.1212(9) 0.128(6) Uani 0.601(15) 1 d . . P I 2
H11A H 0.911392 0.047468 1.149857 0.193 Uiso 0.601(15) 1 calc GR . P I 2
H11B H 0.998493 0.022258 1.108251 0.193 Uiso 0.601(15) 1 calc GR . P I 2
H11C H 0.921244 0.073836 1.081424 0.193 Uiso 0.601(15) 1 calc GR . P I 2
C111 C 0.7741(5) 0.1615(3) 1.3053(3) 0.0746(14) Uani 1 1 d . . . . .
H11G H 0.713063 0.145872 1.268754 0.112 Uiso 1 1 calc GR . . . .
H11H H 0.778299 0.212136 1.322667 0.112 Uiso 1 1 calc GR . . . .
H11I H 0.765220 0.134311 1.340708 0.112 Uiso 1 1 calc GR . . . .

loop_
_atom_site_aniso_label
_atom_site_aniso_U_11
_atom_site_aniso_U_22
_atom_site_aniso_U_33
_atom_site_aniso_U_23
_atom_site_aniso_U_13
_atom_site_aniso_U_12
S1 0.0710(7) 0.0510(5) 0.0555(6) 0.0218(5) 0.0140(5) 0.0070(5)
S2 0.0609(6) 0.0447(5) 0.0704(7) 0.0156(5) 0.0214(5) 0.0032(4)
S3 0.1051(10) 0.0709(8) 0.0827(8) 0.0443(7) 0.0440(8) 0.0284(7)
S4 0.0859(18) 0.0734(15) 0.0734(19) 0.0213(14) 0.0164(14) -0.0239(12)
S4A 0.056(2) 0.076(3) 0.100(4) 0.050(3) 0.017(2) -0.0019(18)
S5 0.0490(6) 0.0638(7) 0.1011(9) 0.0467(6) 0.0185(6) 0.0050(5)
S6 0.0743(7) 0.0500(6) 0.0814(8) 0.0305(5) 0.0343(6) 0.0161(5)
S7 0.0658(11) 0.1105(17) 0.1348(19) 0.0849(16) 0.0403(12) 0.0300(11)
S7A 0.0658(11) 0.1105(17) 0.1348(19) 0.0849(16) 0.0403(12) 0.0300(11)
S8 0.1062(16) 0.0641(16) 0.108(2) 0.0524(16) 0.0681(19) 0.0393(13)
S8A 0.1062(16) 0.0641(16) 0.108(2) 0.0524(16) 0.0681(19) 0.0393(13)
O1 0.0396(13) 0.0542(15) 0.0468(14) 0.0122(12) 0.0068(11) 0.0057(11)
C1 0.0417(19) 0.0445(19) 0.0443(19) 0.0068(15) 0.0096(15) 0.0110(15)
C2 0.0412(18) 0.0406(18) 0.0443(19) 0.0060(15) 0.0102(15) 0.0102(14)
C3 0.0420(18) 0.0413(18) 0.0465(19) 0.0082(15) 0.0080(15) 0.0118(15)
C4 0.0443(19) 0.0395(18) 0.0467(19) 0.0089(15) 0.0096(15) 0.0113(15)
C5 0.047(2) 0.0416(19) 0.054(2) 0.0126(16) 0.0088(17) 0.0074(15)
C6 0.0402(19) 0.0447(19) 0.052(2) 0.0110(16) 0.0058(16) 0.0080(15)
C7 0.0413(18) 0.0393(17) 0.0458(19) 0.0090(15) 0.0083(15) 0.0115(14)
C8 0.0401(18) 0.0394(17) 0.0443(19) 0.0067(14) 0.0105(15) 0.0092(14)
C9 0.0373(18) 0.0446(19) 0.055(2) 0.0142(16) 0.0071(16) 0.0061(15)
C10 0.0365(18) 0.049(2) 0.051(2) 0.0120(16) 0.0022(15) 0.0096(15)
C11 0.0401(18) 0.0408(18) 0.0441(19) 0.0093(15) 0.0078(15) 0.0100(14)
C12 0.0390(18) 0.0429(18) 0.0446(19) 0.0067(15) 0.0098(15) 0.0105(14)
C13 0.0384(18) 0.0437(18) 0.0432(18) 0.0076(15) 0.0082(14) 0.0121(14)
C14 0.049(2) 0.0385(18) 0.047(2) 0.0096(15) 0.0092(16) 0.0073(15)
C15 0.050(2) 0.059(2) 0.057(2) 0.0231(19) 0.0128(18) 0.0066(18)
C16 0.048(2) 0.058(2) 0.063(2) 0.026(2) 0.0083(18) 0.0087(18)
C17 0.050(2) 0.0392(18) 0.049(2) 0.0091(15) 0.0080(16) 0.0028(15)
C18 0.056(2) 0.0423(19) 0.051(2) 0.0108(16) 0.0152(17) 0.0051(16)
C19 0.047(2) 0.046(2) 0.053(2) 0.0097(17) 0.0118(17) 0.0072(16)
C20 0.052(2) 0.0436(19) 0.055(2) 0.0143(17) 0.0088(18) 0.0044(16)
C21 0.064(2) 0.0382(18) 0.052(2) 0.0096(16) 0.0147(18) 0.0052(17)
C22 0.084(3) 0.048(2) 0.071(3) 0.022(2) 0.036(3) 0.017(2)
C23 0.077(3) 0.047(2) 0.090(3) 0.025(2) 0.038(3) 0.010(2)
C24 0.133(5) 0.081(4) 0.081(4) 0.036(3) 0.042(4) 0.050(4)
C25 0.056(2) 0.076(3) 0.100(4) 0.050(3) 0.017(2) -0.0019(18)
C25A 0.056(2) 0.076(3) 0.100(4) 0.050(3) 0.017(2) -0.0019(18)
C26 0.0424(19) 0.0393(17) 0.047(2) 0.0078(15) 0.0065(15) 0.0067(14)
C27 0.0359(18) 0.047(2) 0.058(2) 0.0169(17) 0.0081(16) 0.0051(15)
C28 0.0424(19) 0.046(2) 0.060(2) 0.0198(18) 0.0028(17) 0.0067(16)
C29 0.047(2) 0.0382(18) 0.051(2) 0.0085(16) 0.0103(16) 0.0024(15)
C30 0.0399(19) 0.0439(19) 0.058(2) 0.0104(17) 0.0122(16) 0.0072(15)
C31 0.0398(18) 0.0452(19) 0.050(2) 0.0107(16) 0.0077(15) 0.0088(15)
C32 0.056(2) 0.0407(19) 0.056(2) 0.0104(17) 0.0163(18) 0.0058(17)
C33 0.058(2) 0.0404(19) 0.060(2) 0.0128(17) 0.0168(19) 0.0027(17)
C34 0.073(3) 0.092(4) 0.172(7) 0.088(5) 0.052(4) 0.029(3)
C35 0.075(3) 0.069(3) 0.123(5) 0.060(3) 0.043(3) 0.021(3)
C36 0.135(9) 0.190(12) 0.199(12) 0.129(10) 0.071(8) 0.090(9)
C36A 0.135(9) 0.190(12) 0.199(12) 0.129(10) 0.071(8) 0.090(9)
C37 0.108(5) 0.083(4) 0.135(5) 0.070(4) 0.065(4) 0.031(3)
S9 0.0870(9) 0.0583(8) 0.0549(7) 0.0294(7) 0.0115(6) 0.0139(6)
S9A 0.0870(9) 0.0583(8) 0.0549(7) 0.0294(7) 0.0115(6) 0.0139(6)
S10 0.1034(10) 0.0602(7) 0.0549(6) 0.0242(5) 0.0112(6) -0.0195(6)
S11 0.166(2) 0.0890(12) 0.0683(10) 0.0524(9) -0.0155(11) -0.0320(12)
S11A 0.166(2) 0.0890(12) 0.0683(10) 0.0524(9) -0.0155(11) -0.0320(12)
S12 0.0644(18) 0.0401(13) 0.0531(13) 0.0128(10) 0.0171(11) -0.0029(11)
S12A 0.113(3) 0.073(2) 0.112(3) 0.055(2) 0.047(2) 0.008(2)
S13 0.0475(5) 0.0729(7) 0.0720(7) 0.0223(6) 0.0179(5) 0.0119(5)
S14 0.0786(13) 0.0625(15) 0.0724(14) 0.0392(12) 0.0340(11) 0.0338(12)
S14A 0.0786(13) 0.0625(15) 0.0724(14) 0.0392(12) 0.0340(11) 0.0338(12)
S15 0.0600(11) 0.0575(10) 0.0796(13) 0.0168(9) 0.0104(8) 0.0198(8)
S15A 0.051(2) 0.055(2) 0.074(2) 0.0351(16) 0.0133(17) 0.0149(15)
S16 0.0794(13) 0.0602(12) 0.0941(16) 0.0452(11) 0.0304(12) 0.0236(10)
S16A 0.0794(13) 0.0602(12) 0.0941(16) 0.0452(11) 0.0304(12) 0.0236(10)
O2 0.0334(12) 0.0459(13) 0.0467(13) 0.0171(11) 0.0093(10) 0.0050(10)
C38 0.0369(17) 0.0380(17) 0.0409(18) 0.0106(14) 0.0112(14) 0.0083(13)
C39 0.0356(16) 0.0336(15) 0.0418(17) 0.0101(13) 0.0116(13) 0.0067(13)
C40 0.0378(17) 0.0364(16) 0.0430(18) 0.0117(14) 0.0122(14) 0.0063(13)
C41 0.0411(18) 0.0340(16) 0.0439(18) 0.0109(14) 0.0142(14) 0.0091(13)
C42 0.0416(18) 0.0372(17) 0.056(2) 0.0154(16) 0.0155(16) 0.0041(14)
C43 0.0351(17) 0.0414(18) 0.058(2) 0.0163(16) 0.0099(15) 0.0031(14)
C44 0.0346(16) 0.0367(16) 0.0455(18) 0.0109(14) 0.0111(14) 0.0073(13)
C45 0.0351(17) 0.0378(17) 0.0435(18) 0.0091(14) 0.0084(14) 0.0058(13)
C46 0.0333(17) 0.048(2) 0.055(2) 0.0160(17) 0.0063(15) 0.0028(15)
C47 0.0357(18) 0.051(2) 0.052(2) 0.0173(17) 0.0045(15) 0.0052(15)
C48 0.0368(17) 0.0432(18) 0.0419(18) 0.0098(15) 0.0057(14) 0.0064(14)
C49 0.0308(16) 0.0430(18) 0.0430(18) 0.0117(14) 0.0080(13) 0.0048(13)
C50 0.0324(16) 0.0386(17) 0.0429(18) 0.0112(14) 0.0081(13) 0.0049(13)
C51 0.0479(19) 0.0334(16) 0.0448(19) 0.0130(14) 0.0170(15) 0.0101(14)
C52 0.0464(19) 0.0393(17) 0.0468(19) 0.0171(15) 0.0154(15) 0.0053(15)
C53 0.0460(19) 0.0447(19) 0.0456(19) 0.0157(16) 0.0126(16) 0.0074(15)
C54 0.058(2) 0.0385(18) 0.0431(19) 0.0125(15) 0.0172(16) 0.0113(16)
C55 0.063(2) 0.0396(18) 0.051(2) 0.0186(16) 0.0187(18) 0.0045(17)
C56 0.051(2) 0.0386(18) 0.049(2) 0.0120(15) 0.0126(16) 0.0015(15)
C57 0.062(2) 0.046(2) 0.051(2) 0.0173(17) 0.0163(18) 0.0109(18)
C58 0.082(3) 0.049(2) 0.052(2) 0.0198(18) 0.017(2) 0.010(2)
C59 0.134(6) 0.067(3) 0.068(3) 0.035(3) 0.000(3) -0.019(3)
C60 0.162(7) 0.079(4) 0.059(3) 0.032(3) 0.005(4) -0.050(4)
C61 0.239(12) 0.095(5) 0.110(6) 0.048(5) 0.004(7) 0.063(7)
C62 0.069(7) 0.077(7) 0.075(8) 0.009(6) 0.032(6) -0.006(5)
C62A 0.097(9) 0.109(9) 0.091(8) 0.035(7) 0.034(7) -0.023(7)
C63 0.0339(17) 0.051(2) 0.0373(17) 0.0113(15) 0.0023(13) 0.0044(14)
C64 0.0372(18) 0.065(2) 0.053(2) 0.0256(19) 0.0124(16) 0.0112(17)
C65 0.0355(18) 0.080(3) 0.057(2) 0.032(2) 0.0103(17) 0.0164(18)
C66 0.042(2) 0.076(3) 0.048(2) 0.027(2) 0.0086(16) 0.0138(19)
C67 0.0408(19) 0.065(2) 0.046(2) 0.0186(18) 0.0123(16) 0.0116(17)
C68 0.0384(18) 0.055(2) 0.0431(19) 0.0134(16) 0.0060(15) 0.0110(16)
C69 0.054(2) 0.103(4) 0.064(3) 0.046(3) 0.023(2) 0.029(2)
C70 0.054(2) 0.095(4) 0.057(3) 0.036(2) 0.015(2) 0.022(2)
C71 0.078(3) 0.059(3) 0.171(6) 0.060(4) 0.062(4) 0.028(3)
C72 0.065(3) 0.054(3) 0.116(4) 0.041(3) 0.034(3) 0.016(2)
C73 0.060(6) 0.069(6) 0.092(7) 0.018(5) 0.004(5) 0.004(4)
C73A 0.094(11) 0.059(8) 0.091(11) 0.029(8) 0.034(9) 0.023(8)
C74 0.091(4) 0.106(5) 0.155(6) 0.101(5) 0.047(4) 0.031(4)
S17 0.1369(13) 0.0797(8) 0.0706(8) 0.0449(7) 0.0499(8) 0.0575(9)
S18 0.1206(11) 0.0491(6) 0.0962(9) 0.0344(6) 0.0629(9) 0.0206(7)
S19 0.221(2) 0.0462(9) 0.0541(9) 0.0209(7) 0.0491(12) 0.0354(12)
S19A 0.221(2) 0.0462(9) 0.0541(9) 0.0209(7) 0.0491(12) 0.0354(12)
S20 0.109(2) 0.0514(9) 0.0735(16) 0.0228(11) 0.0348(13) 0.0005(11)
S20A 0.109(2) 0.0514(9) 0.0735(16) 0.0228(11) 0.0348(13) 0.0005(11)
S21 0.0518(6) 0.0561(6) 0.0897(8) 0.0223(6) 0.0150(5) 0.0184(5)
S22 0.0694(7) 0.0541(6) 0.0686(7) 0.0220(5) 0.0123(5) 0.0225(5)
S23 0.0705(9) 0.0817(9) 0.1554(16) 0.0466(10) 0.0231(9) 0.0375(7)
S24 0.0892(10) 0.0808(9) 0.1134(12) 0.0552(9) 0.0271(8) 0.0380(8)
O3 0.0352(13) 0.0751(19) 0.0536(15) 0.0275(14) 0.0072(11) 0.0062(12)
C75 0.0339(17) 0.056(2) 0.0442(19) 0.0133(16) 0.0067(14) 0.0069(15)
C76 0.0354(17) 0.0465(19) 0.0432(19) 0.0057(15) 0.0077(14) 0.0027(14)
C77 0.0368(17) 0.0438(18) 0.0444(19) 0.0087(15) 0.0094(14) 0.0020(14)
C78 0.0410(18) 0.0383(17) 0.051(2) 0.0070(15) 0.0146(15) 0.0045(14)
C79 0.0389(19) 0.0424(19) 0.065(2) 0.0095(17) 0.0148(17) 0.0006(15)
C80 0.0315(17) 0.049(2) 0.066(2) 0.0105(18) 0.0097(16) 0.0032(15)
C81 0.0339(17) 0.0470(19) 0.048(2) 0.0029(16) 0.0069(15) 0.0043(14)
C82 0.0352(17) 0.049(2) 0.048(2) 0.0055(16) 0.0059(15) 0.0051(15)
C83 0.0363(19) 0.056(2) 0.062(2) 0.0090(19) 0.0049(17) 0.0061(16)
C84 0.040(2) 0.061(2) 0.060(2) 0.010(2) 0.0011(17) 0.0123(17)
C85 0.0405(19) 0.052(2) 0.047(2) 0.0050(17) 0.0045(15) 0.0119(16)
C86 0.0394(18) 0.054(2) 0.0415(19) 0.0084(16) 0.0056(15) 0.0090(16)
C87 0.0348(17) 0.052(2) 0.0441(19) 0.0062(16) 0.0048(14) 0.0090(15)
C88 0.0437(19) 0.0373(17) 0.052(2) 0.0118(15) 0.0193(16) 0.0070(14)
C89 0.048(2) 0.0387(17) 0.0462(19) 0.0122(15) 0.0180(16) 0.0054(15)
C90 0.054(2) 0.0438(19) 0.047(2) 0.0146(16) 0.0193(17) 0.0075(16)
C91 0.064(2) 0.0422(19) 0.056(2) 0.0176(17) 0.0293(19) 0.0164(18)
C92 0.066(3) 0.045(2) 0.080(3) 0.029(2) 0.033(2) 0.0073(19)
C93 0.051(2) 0.046(2) 0.077(3) 0.022(2) 0.023(2) 0.0040(17)
C94 0.079(3) 0.049(2) 0.059(2) 0.0238(19) 0.034(2) 0.026(2)
C95 0.107(4) 0.050(2) 0.070(3) 0.027(2) 0.047(3) 0.036(2)
C96 0.182(8) 0.057(3) 0.070(4) 0.030(3) 0.061(4) 0.044(4)
C97 0.183(7) 0.043(3) 0.085(4) 0.025(3) 0.085(5) 0.024(4)
C98 0.194(9) 0.105(5) 0.089(5) 0.047(4) 0.028(5) 0.051(6)
C99 0.105(7) 0.071(5) 0.092(7) 0.010(5) 0.044(6) -0.032(5)
C99A 0.082(11) 0.069(10) 0.082(11) 0.024(8) 0.029(9) 0.008(8)
C100 0.046(2) 0.054(2) 0.044(2) 0.0067(17) 0.0003(16) 0.0143(17)
C101 0.045(2) 0.065(3) 0.057(2) 0.013(2) 0.0088(18) 0.0190(18)
C102 0.045(2) 0.058(2) 0.063(3) 0.016(2) 0.0036(18) 0.0181(18)
C103 0.046(2) 0.050(2) 0.052(2) 0.0058(17) 0.0003(17) 0.0132(17)
C104 0.048(2) 0.051(2) 0.044(2) 0.0062(16) 0.0055(16) 0.0170(17)
C105 0.050(2) 0.052(2) 0.0430(19) 0.0018(16) 0.0031(16) 0.0199(17)
C106 0.049(2) 0.051(2) 0.053(2) 0.0087(18) 0.0033(17) 0.0144(17)
C107 0.052(2) 0.048(2) 0.061(2) 0.0118(18) 0.0026(19) 0.0096(17)
C108 0.057(3) 0.055(3) 0.104(4) 0.029(3) 0.011(3) 0.015(2)
C109 0.056(3) 0.056(3) 0.093(4) 0.028(2) 0.007(2) 0.012(2)
C110 0.065(8) 0.063(7) 0.080(9) 0.019(6) 0.003(6) 0.026(6)
C1A 0.095(9) 0.126(11) 0.184(16) 0.021(10) 0.069(9) 0.045(8)
C111 0.085(4) 0.057(3) 0.089(4) 0.029(3) 0.022(3) 0.013(2)

loop_
_atom_type_symbol
_atom_type_description
_atom_type_scat_dispersion_real
_atom_type_scat_dispersion_imag
_atom_type_scat_source
C C 0.0181 0.0091 'International Tables Vol C Tables 4.2.6.8 and 6.1.1.4'
H H 0.0000 0.0000 'International Tables Vol C Tables 4.2.6.8 and 6.1.1.4'
O O 0.0492 0.0322 'International Tables Vol C Tables 4.2.6.8 and 6.1.1.4'
S S 0.3331 0.5567 'International Tables Vol C Tables 4.2.6.8 and 6.1.1.4'

loop_
_geom_angle_atom_site_label_1
_geom_angle_atom_site_label_2
_geom_angle_atom_site_label_3
_geom_angle
_geom_angle_site_symmetry_1
_geom_angle_site_symmetry_3
_geom_angle_publ_flag
C22 S1 C21 96.6(2) . . ?
C21 S2 C23 95.0(2) . . ?
C22 S3 C24 100.5(2) . . ?
C23 S4 C25 100.4(4) . . ?
C25A S4A C23 109.2(6) . . ?
C33 S5 C34 95.7(2) . . ?
C35 S6 C33 96.3(2) . . ?
C36A S7 C34 84.9(12) . . ?
C36 S7A C34 95.5(5) . . ?
C37 S8 C35 103.4(3) . . ?
C35 S8A C37 90.5(3) . . ?
O1 C1 C2 127.2(3) . . ?
O1 C1 C13 127.5(3) . . ?
C13 C1 C2 105.2(3) . . ?
C3 C2 C1 128.9(3) . . ?
C3 C2 C7 122.2(3) . . ?
C7 C2 C1 108.8(3) . . ?
C2 C3 C4 119.7(3) . . ?
C3 C4 C14 119.8(3) . . ?
C5 C4 C3 117.8(3) . . ?
C5 C4 C14 122.4(3) . . ?
C6 C5 C4 122.5(4) . . ?
C7 C6 C5 119.0(3) . . ?
C2 C7 C8 108.3(3) . . ?
C6 C7 C2 118.8(3) . . ?
C6 C7 C8 132.9(3) . . ?
C9 C8 C7 132.9(3) . . ?
C9 C8 C13 118.4(3) . . ?
C13 C8 C7 108.6(3) . . ?
C10 C9 C8 119.1(3) . . ?
C9 C10 C11 122.9(3) . . ?
C10 C11 C12 117.5(3) . . ?
C10 C11 C26 122.1(3) . . ?
C12 C11 C26 120.4(3) . . ?
C13 C12 C11 119.3(3) . . ?
C8 C13 C1 109.1(3) . . ?
C12 C13 C1 128.2(3) . . ?
C12 C13 C8 122.7(3) . . ?
C15 C14 C4 120.8(3) . . ?
C15 C14 C19 116.8(4) . . ?
C19 C14 C4 122.4(3) . . ?
C16 C15 C14 121.7(4) . . ?
C15 C16 C17 121.8(4) . . ?
C16 C17 C20 117.3(4) . . ?
C18 C17 C16 117.0(4) . . ?
C18 C17 C20 125.7(4) . . ?
C19 C18 C17 121.0(4) . . ?
C18 C19 C14 121.7(4) . . ?
C21 C20 C17 130.4(4) . . ?
S2 C21 S1 112.6(2) . . ?
C20 C21 S1 120.2(3) . . ?
C20 C21 S2 127.2(3) . . ?
S1 C22 S3 117.6(3) . . ?
C23 C22 S1 116.6(4) . . ?
C23 C22 S3 125.6(4) . . ?
S2 C23 S4A 108.4(4) . . ?
S4 C23 S2 122.0(4) . . ?
C22 C23 S2 117.9(3) . . ?
C22 C23 S4 118.9(4) . . ?
C22 C23 S4A 133.3(4) . . ?
C27 C26 C11 122.8(3) . . ?
C27 C26 C31 116.7(3) . . ?
C31 C26 C11 120.5(3) . . ?
C28 C27 C26 122.0(4) . . ?
C27 C28 C29 121.0(4) . . ?
C28 C29 C30 116.5(3) . . ?
C28 C29 C32 127.2(4) . . ?
C30 C29 C32 116.3(4) . . ?
C31 C30 C29 122.5(4) . . ?
C30 C31 C26 121.3(3) . . ?
C33 C32 C29 130.6(4) . . ?
S5 C33 S6 113.3(2) . . ?
C32 C33 S5 128.8(3) . . ?
C32 C33 S6 117.9(3) . . ?
S5 C34 S7 108.1(4) . . ?
S5 C34 S7A 118.9(3) . . ?
C35 C34 S5 117.2(4) . . ?
C35 C34 S7 124.6(5) . . ?
C35 C34 S7A 123.0(4) . . ?
S6 C35 S8 119.2(3) . . ?
S6 C35 S8A 118.8(4) . . ?
C34 C35 S6 117.1(4) . . ?
C34 C35 S8 123.6(4) . . ?
C34 C35 S8A 118.8(5) . . ?
C59 S9 C58 96.2(3) . . ?
C59 S9A C58 103.0(9) . . ?
C58 S10 C60 95.7(3) . . ?
C59 S11 C61 101.5(4) . . ?
C59 S11A C61 98.0(7) . . ?
C60 S12 C62 94.2(4) . . ?
C62A S12A C60 112.2(4) . . ?
C71 S13 C70 95.7(2) . . ?
C70 S14 C72 95.3(3) . . ?
C72 S14A C70 93.9(3) . . ?
C71 S15 C73 94.2(5) . . ?
C73A S15A C71 99.1(6) . . ?
C72 S16 C74 98.6(3) . . ?
C74 S16A C72 98.2(3) . . ?
O2 C38 C39 127.9(3) . . ?
O2 C38 C50 127.0(3) . . ?
C50 C38 C39 105.1(3) . . ?
C40 C39 C38 128.5(3) . . ?
C40 C39 C44 122.3(3) . . ?
C44 C39 C38 109.1(3) . . ?
C39 C40 C41 120.1(3) . . ?
C40 C41 C51 120.2(3) . . ?
C42 C41 C40 117.0(3) . . ?
C42 C41 C51 122.8(3) . . ?
C43 C42 C41 122.7(3) . . ?
C44 C43 C42 119.3(3) . . ?
C39 C44 C45 108.5(3) . . ?
C43 C44 C39 118.5(3) . . ?
C43 C44 C45 133.0(3) . . ?
C46 C45 C44 133.1(3) . . ?
C46 C45 C50 118.3(3) . . ?
C50 C45 C44 108.5(3) . . ?
C47 C46 C45 119.1(3) . . ?
C46 C47 C48 122.6(3) . . ?
C47 C48 C63 121.9(3) . . ?
C49 C48 C47 118.0(3) . . ?
C49 C48 C63 120.1(3) . . ?
C50 C49 C48 119.6(3) . . ?
C45 C50 C38 108.8(3) . . ?
C49 C50 C38 128.9(3) . . ?
C49 C50 C45 122.3(3) . . ?
C52 C51 C41 121.0(3) . . ?
C52 C51 C56 116.2(3) . . ?
C56 C51 C41 122.8(3) . . ?
C53 C52 C51 121.8(3) . . ?
C52 C53 C54 122.2(4) . . ?
C53 C54 C55 116.0(3) . . ?
C53 C54 C57 118.0(4) . . ?
C55 C54 C57 126.0(3) . . ?
C56 C55 C54 122.0(3) . . ?
C55 C56 C51 121.7(4) . . ?
C58 C57 C54 129.7(4) . . ?
S9A C58 S10 98.7(7) . . ?
S10 C58 S9 113.0(2) . . ?
C57 C58 S9 120.0(4) . . ?
C57 C58 S9A 128.9(7) . . ?
C57 C58 S10 127.0(4) . . ?
S9 C59 S11 117.6(4) . . ?
S9A C59 S11A 118.5(10) . . ?
C60 C59 S9 117.6(4) . . ?
C60 C59 S9A 101.7(8) . . ?
C60 C59 S11 124.7(5) . . ?
C60 C59 S11A 100.3(6) . . ?
S10 C60 S12A 110.1(5) . . ?
S12 C60 S10 120.2(4) . . ?
C59 C60 S10 117.5(4) . . ?
C59 C60 S12 120.9(5) . . ?
C59 C60 S12A 130.0(4) . . ?
C64 C63 C48 122.1(3) . . ?
C64 C63 C68 117.7(3) . . ?
C68 C63 C48 120.2(3) . . ?
C65 C64 C63 121.8(3) . . ?
C64 C65 C66 120.3(4) . . ?
C65 C66 C67 117.5(4) . . ?
C65 C66 C69 126.0(4) . . ?
C67 C66 C69 116.5(4) . . ?
C68 C67 C66 121.8(4) . . ?
C67 C68 C63 120.9(3) . . ?
C70 C69 C66 131.3(4) . . ?
S13 C70 S14A 107.9(3) . . ?
S14 C70 S13 113.7(3) . . ?
C69 C70 S13 129.5(4) . . ?
C69 C70 S14 116.5(4) . . ?
C69 C70 S14A 120.6(4) . . ?
S13 C71 S15 111.7(3) . . ?
S13 C71 S15A 118.4(3) . . ?
C72 C71 S13 118.3(4) . . ?
C72 C71 S15 128.1(4) . . ?
C72 C71 S15A 113.3(5) . . ?
S14A C72 S16A 115.0(3) . . ?
S16 C72 S14 121.6(3) . . ?
C71 C72 S14 115.4(4) . . ?
C71 C72 S14A 118.3(5) . . ?
C71 C72 S16 122.6(4) . . ?
C71 C72 S16A 126.7(4) . . ?
C96 S17 C95 97.4(3) . . ?
C95 S18 C97 95.0(3) . . ?
C96 S19 C98 100.2(3) . . ?
C96 S19A C97 35.2(4) . . ?
C96 S19A C98 94.6(7) . . ?
C98 S19A C97 119.8(6) . . ?
C97 S20 C99 100.2(4) . . ?
C99A S20A C97 110.8(6) . . ?
C107 S21 C108 95.8(2) . . ?
C109 S22 C107 96.8(2) . . ?
C108 S23 C110 99.8(4) . . ?
C1A S23 C108 96.5(5) . . ?
C109 S24 C111 102.1(2) . . ?
O3 C75 C76 127.6(3) . . ?
O3 C75 C87 126.8(3) . . ?
C87 C75 C76 105.5(3) . . ?
C77 C76 C75 128.7(3) . . ?
C77 C76 C81 122.8(3) . . ?
C81 C76 C75 108.5(3) . . ?
C76 C77 C78 120.2(3) . . ?
C77 C78 C79 116.7(4) . . ?
C77 C78 C88 120.4(3) . . ?
C79 C78 C88 122.9(3) . . ?
C80 C79 C78 122.9(4) . . ?
C79 C80 C81 119.3(3) . . ?
C76 C81 C82 108.7(3) . . ?
C80 C81 C76 118.1(4) . . ?
C80 C81 C82 133.2(3) . . ?
C83 C82 C81 133.3(4) . . ?
C83 C82 C87 118.3(4) . . ?
C87 C82 C81 108.4(3) . . ?
C82 C83 C84 118.9(4) . . ?
C83 C84 C85 123.0(4) . . ?
C84 C85 C86 117.5(4) . . ?
C84 C85 C100 122.1(3) . . ?
C86 C85 C100 120.5(4) . . ?
C87 C86 C85 119.4(4) . . ?
C82 C87 C75 108.9(3) . . ?
C86 C87 C75 128.3(3) . . ?
C86 C87 C82 122.8(3) . . ?
C89 C88 C78 121.0(3) . . ?
C89 C88 C93 116.0(4) . . ?
C93 C88 C78 122.9(4) . . ?
C90 C89 C88 121.9(3) . . ?
C89 C90 C91 122.3(4) . . ?
C90 C91 C92 115.5(4) . . ?
C90 C91 C94 118.0(4) . . ?
C92 C91 C94 126.5(4) . . ?
C93 C92 C91 122.4(4) . . ?
C92 C93 C88 121.8(4) . . ?
C95 C94 C91 130.5(5) . . ?
S18 C95 S17 112.7(2) . . ?
C94 C95 S17 120.6(5) . . ?
C94 C95 S18 126.6(4) . . ?
S17 C96 S19 118.4(5) . . ?
S17 C96 S19A 146.2(9) . . ?
C97 C96 S17 117.0(4) . . ?
C97 C96 S19 124.5(5) . . ?
C97 C96 S19A 95.5(8) . . ?
S18 C97 S19A 164.3(6) . . ?
S18 C97 S20A 102.1(5) . . ?
S20 C97 S18 122.7(6) . . ?
S20A C97 S19A 91.3(5) . . ?
C96 C97 S18 117.6(5) . . ?
C96 C97 S19A 49.3(6) . . ?
C96 C97 S20 119.6(5) . . ?
C96 C97 S20A 140.3(5) . . ?
C101 C100 C85 122.9(4) . . ?
C101 C100 C105 116.6(4) . . ?
C105 C100 C85 120.5(3) . . ?
C102 C101 C100 122.0(4) . . ?
C101 C102 C103 121.1(4) . . ?
C102 C103 C104 116.5(4) . . ?
C102 C103 C106 126.3(4) . . ?
C104 C103 C106 117.1(4) . . ?
C105 C104 C103 122.6(4) . . ?
C104 C105 C100 121.1(4) . . ?
C107 C106 C103 131.8(4) . . ?
S21 C107 S22 112.5(2) . . ?
C106 C107 S21 128.4(4) . . ?
C106 C107 S22 119.1(4) . . ?
S23 C108 S21 117.8(3) . . ?
C109 C108 S21 117.2(4) . . ?
C109 C108 S23 124.9(4) . . ?
S22 C109 S24 120.0(3) . . ?
C108 C109 S22 116.7(4) . . ?
C108 C109 S24 123.1(4) . . ?

loop_
_geom_bond_atom_site_label_1
_geom_bond_atom_site_label_2
_geom_bond_distance
_geom_bond_site_symmetry_2
_geom_bond_publ_flag
S1 C21 1.764(4) . ?
S1 C22 1.739(5) . ?
S2 C21 1.760(4) . ?
S2 C23 1.775(5) . ?
S3 C22 1.755(5) . ?
S3 C24 1.788(6) . ?
S4 C23 1.736(5) . ?
S4 C25 1.749(9) . ?
S4A C23 1.839(7) . ?
S4A C25A 1.688(18) . ?
S5 C33 1.747(4) . ?
S5 C34 1.756(5) . ?
S6 C33 1.766(4) . ?
S6 C35 1.727(5) . ?
S7 C34 1.974(9) . ?
S7 C36A 1.79(4) . ?
S7A C34 1.759(6) . ?
S7A C36 1.679(14) . ?
S8 C35 1.761(5) . ?
S8 C37 1.745(6) . ?
S8A C35 1.813(7) . ?
S8A C37 2.055(8) . ?
O1 C1 1.217(4) . ?
C1 C2 1.494(5) . ?
C1 C13 1.492(5) . ?
C2 C3 1.368(5) . ?
C2 C7 1.413(5) . ?
C3 C4 1.407(5) . ?
C4 C5 1.401(5) . ?
C4 C14 1.481(5) . ?
C5 C6 1.398(5) . ?
C6 C7 1.381(5) . ?
C7 C8 1.479(5) . ?
C8 C9 1.382(5) . ?
C8 C13 1.405(5) . ?
C9 C10 1.381(5) . ?
C10 C11 1.403(5) . ?
C11 C12 1.407(5) . ?
C11 C26 1.475(5) . ?
C12 C13 1.369(5) . ?
C14 C15 1.395(6) . ?
C14 C19 1.399(5) . ?
C15 C16 1.370(6) . ?
C16 C17 1.400(6) . ?
C17 C18 1.395(6) . ?
C17 C20 1.454(5) . ?
C18 C19 1.384(6) . ?
C20 C21 1.337(6) . ?
C22 C23 1.325(7) . ?
C26 C27 1.399(5) . ?
C26 C31 1.403(5) . ?
C27 C28 1.390(5) . ?
C28 C29 1.402(5) . ?
C29 C30 1.405(5) . ?
C29 C32 1.447(5) . ?
C30 C31 1.369(5) . ?
C32 C33 1.349(6) . ?
C34 C35 1.345(7) . ?
S9 C58 1.786(5) . ?
S9 C59 1.738(6) . ?
S9A C58 1.693(14) . ?
S9A C59 1.659(15) . ?
S10 C58 1.756(5) . ?
S10 C60 1.774(6) . ?
S11 C59 1.771(6) . ?
S11 C61 1.789(10) . ?
S11A C59 1.804(14) . ?
S11A C61 1.848(19) . ?
S12 C60 1.705(6) . ?
S12 C62 1.802(12) . ?
S12A C60 1.939(8) . ?
S12A C62A 1.709(15) . ?
S13 C70 1.752(5) . ?
S13 C71 1.721(6) . ?
S14 C70 1.741(5) . ?
S14 C72 1.770(5) . ?
S14A C70 1.920(7) . ?
S14A C72 1.621(7) . ?
S15 C71 1.768(6) . ?
S15 C73 1.785(11) . ?
S15A C71 1.964(7) . ?
S15A C73A 1.771(15) . ?
S16 C72 1.696(5) . ?
S16 C74 1.939(7) . ?
S16A C72 1.959(6) . ?
S16A C74 1.683(7) . ?
O2 C38 1.213(4) . ?
C38 C39 1.493(4) . ?
C38 C50 1.488(5) . ?
C39 C40 1.374(5) . ?
C39 C44 1.398(5) . ?
C40 C41 1.409(5) . ?
C41 C42 1.404(5) . ?
C41 C51 1.478(5) . ?
C42 C43 1.389(5) . ?
C43 C44 1.387(5) . ?
C44 C45 1.476(5) . ?
C45 C46 1.391(5) . ?
C45 C50 1.409(5) . ?
C46 C47 1.390(5) . ?
C47 C48 1.399(5) . ?
C48 C49 1.398(5) . ?
C48 C63 1.484(5) . ?
C49 C50 1.375(5) . ?
C51 C52 1.400(5) . ?
C51 C56 1.401(5) . ?
C52 C53 1.377(5) . ?
C53 C54 1.397(5) . ?
C54 C55 1.399(6) . ?
C54 C57 1.457(5) . ?
C55 C56 1.378(5) . ?
C57 C58 1.344(6) . ?
C59 C60 1.328(10) . ?
C63 C64 1.393(5) . ?
C63 C68 1.397(5) . ?
C64 C65 1.388(5) . ?
C65 C66 1.400(5) . ?
C66 C67 1.404(5) . ?
C66 C69 1.445(6) . ?
C67 C68 1.372(5) . ?
C69 C70 1.344(6) . ?
C71 C72 1.343(8) . ?
S17 C95 1.781(6) . ?
S17 C96 1.716(7) . ?
S18 C95 1.748(6) . ?
S18 C97 1.799(7) . ?
S19 C96 1.770(6) . ?
S19 C98 1.778(8) . ?
S19A C96 1.742(12) . ?
S19A C97 2.288(16) . ?
S19A C98 1.956(18) . ?
S20 C97 1.687(6) . ?
S20 C99 1.754(11) . ?
S20A C97 2.108(10) . ?
S20A C99A 1.786(19) . ?
S21 C107 1.754(5) . ?
S21 C108 1.764(5) . ?
S22 C107 1.769(5) . ?
S22 C109 1.732(5) . ?
S23 C108 1.752(5) . ?
S23 C110 2.006(13) . ?
S23 C1A 1.644(15) . ?
S24 C109 1.752(5) . ?
S24 C111 1.814(6) . ?
O3 C75 1.217(4) . ?
C75 C76 1.494(5) . ?
C75 C87 1.485(5) . ?
C76 C77 1.368(5) . ?
C76 C81 1.405(5) . ?
C77 C78 1.409(5) . ?
C78 C79 1.413(5) . ?
C78 C88 1.471(5) . ?
C79 C80 1.389(6) . ?
C80 C81 1.390(5) . ?
C81 C82 1.476(5) . ?
C82 C83 1.389(5) . ?
C82 C87 1.406(5) . ?
C83 C84 1.390(6) . ?
C84 C85 1.403(6) . ?
C85 C86 1.404(5) . ?
C85 C100 1.476(6) . ?
C86 C87 1.374(5) . ?
C88 C89 1.392(5) . ?
C88 C93 1.404(5) . ?
C89 C90 1.381(5) . ?
C90 C91 1.395(5) . ?
C91 C92 1.402(7) . ?
C91 C94 1.453(6) . ?
C92 C93 1.372(6) . ?
C94 C95 1.350(6) . ?
C96 C97 1.326(10) . ?
C100 C101 1.398(5) . ?
C100 C105 1.409(6) . ?
C101 C102 1.386(6) . ?
C102 C103 1.398(6) . ?
C103 C104 1.403(5) . ?
C103 C106 1.450(6) . ?
C104 C105 1.369(6) . ?
C106 C107 1.344(6) . ?
C108 C109 1.344(8) . ?
